data_4108655
loop_
_publ_author_name
'Jin'an Zhao'
'Liwei Mi'
'Jiyong Hu'
'Hongwei Hou'
'Yaoting Fan'

_publ_section_title
;
 Cation Exchange Induced Tunable Properties of a Nanoporous Octanuclear
 Cu(II) Wheel with Double-Helical Structure
;
_journal_name_full 'Journal of the American Chemical Society'
_journal_page_first 15222
_journal_page_last 15223
_journal_paper_doi 10.1021/ja8007227
_journal_volume 130
_journal_year 2008
_chemical_formula_sum 'C528 H468 Cu8 N64 O32'
_chemical_formula_weight 8729.98
_chemical_name_systematic
; 
 ? 
;
_space_group_IT_number 130
_symmetry_cell_setting tetragonal
_symmetry_space_group_name_Hall '-P 4a 2ac'
_symmetry_space_group_name_H-M 'P 4/n c c :2'
_atom_sites_solution_hydrogens geom
_atom_sites_solution_primary direct
_atom_sites_solution_secondary difmap
_audit_creation_method SHELXL-97
_cell_angle_alpha 90.00
_cell_angle_beta 90.00
_cell_angle_gamma 90.00
_cell_formula_units_Z 4
_cell_length_a 48.488(7)
_cell_length_b 48.488
_cell_length_c 33.480(7)
_cell_measurement_temperature 213(2)
_cell_volume 78714(2)
_computing_structure_refinement 'SHELXL-97 (Sheldrick, 1997)'
_computing_structure_solution 'SHELXS-97 (Sheldrick, 1990)'
_diffrn_ambient_temperature 213(2)
_diffrn_measured_fraction_theta_full 1.000
_diffrn_measured_fraction_theta_max 1.000
_diffrn_radiation_monochromator graphite
_diffrn_radiation_source 'fine-focus sealed tube'
_diffrn_radiation_type MoK\a
_diffrn_radiation_wavelength 0.71073
_diffrn_reflns_av_R_equivalents 0.1195
_diffrn_reflns_av_sigmaI/netI 0.0668
_diffrn_reflns_limit_h_max 52
_diffrn_reflns_limit_h_min -52
_diffrn_reflns_limit_k_max 52
_diffrn_reflns_limit_k_min -52
_diffrn_reflns_limit_l_max 36
_diffrn_reflns_limit_l_min -36
_diffrn_reflns_number 436162
_diffrn_reflns_theta_full 22.50
_diffrn_reflns_theta_max 22.50
_diffrn_reflns_theta_min 1.12
_exptl_absorpt_coefficient_mu 0.255
_exptl_absorpt_correction_T_max 0.9604
_exptl_absorpt_correction_T_min 0.9414
_exptl_crystal_density_diffrn 0.737
_exptl_crystal_F_000 18288
_exptl_crystal_size_max 0.24
_exptl_crystal_size_mid 0.20
_exptl_crystal_size_min 0.16
_refine_diff_density_max 0.502
_refine_diff_density_min -0.281
_refine_diff_density_rms 0.049
_refine_ls_extinction_method none
_refine_ls_goodness_of_fit_ref 1.278
_refine_ls_hydrogen_treatment mixed
_refine_ls_matrix_type full
_refine_ls_number_parameters 1423
_refine_ls_number_reflns 25738
_refine_ls_number_restraints 0
_refine_ls_restrained_S_all 1.278
_refine_ls_R_factor_all 0.1794
_refine_ls_R_factor_gt 0.1009
_refine_ls_shift/su_max 0.002
_refine_ls_shift/su_mean 0.000
_refine_ls_structure_factor_coef Fsqd
_refine_ls_weighting_details 'calc w=1/[\s^2^(Fo^2^)+(0.1000P)^2^+0.0000P] where P=(Fo^2^+2Fc^2^)/3'
_refine_ls_weighting_scheme calc
_refine_ls_wR_factor_gt 0.2289
_refine_ls_wR_factor_ref 0.2711
_reflns_number_gt 15927
_reflns_number_total 25738
_reflns_threshold_expression >2sigma(I)
_cod_data_source_file ja8007227_si_002_1.cif
_cod_data_source_block complex1
_cod_original_cell_volume 78714(20)
_cod_original_sg_symbol_H-M 'P 4/n c c'
_cod_database_code 4108655

loop_
_symmetry_equiv_pos_as_xyz
'x, y, z'
'-x+1/2, -y+1/2, z'
'-y+1/2, x, z'
'y, -x+1/2, z'
'-x, y+1/2, -z+1/2'
'x+1/2, -y, -z+1/2'
'y+1/2, x+1/2, -z+1/2'
'-y, -x, -z+1/2'
'-x, -y, -z'
'x-1/2, y-1/2, -z'
'y-1/2, -x, -z'
'-y, x-1/2, -z'
'x, -y-1/2, z-1/2'
'-x-1/2, y, z-1/2'
'-y-1/2, -x-1/2, z-1/2'
'y, x, z-1/2'

loop_
_atom_site_label
_atom_site_type_symbol
_atom_site_fract_x
_atom_site_fract_y
_atom_site_fract_z
_atom_site_U_iso_or_equiv
_atom_site_adp_type
_atom_site_occupancy
_atom_site_symmetry_multiplicity
_atom_site_calc_flag
_atom_site_refinement_flags
Cu1 Cu 0.491262(14) 0.603379(13) 0.60332(2) 0.0873(3) Uani 1 1 d .
Cu2 Cu 0.672983(14) 0.465369(15) 0.59792(3) 0.0980(3) Uani 1 1 d .
N1 N 0.52273(11) 0.60713(9) 0.64190(18) 0.0869(14) Uani 1 1 d .
N2 N 0.56499(14) 0.61093(11) 0.6668(2) 0.1038(18) Uani 1 1 d .
N3 N 0.55809(9) 0.54717(10) 0.51284(17) 0.0825(13) Uani 1 1 d .
N4 N 0.58939(9) 0.57534(12) 0.48548(19) 0.0980(16) Uani 1 1 d .
N5 N 0.66579(9) 0.49782(12) 0.5621(2) 0.0899(15) Uani 1 1 d .
N6 N 0.66217(10) 0.53963(13) 0.5374(2) 0.1012(17) Uani 1 1 d .
N7 N 0.61353(11) 0.52116(12) 0.7026(2) 0.1001(15) Uani 1 1 d .
N8 N 0.63396(13) 0.55965(12) 0.7240(3) 0.117(2) Uani 1 1 d .
N9 N 0.69693(11) 0.48650(11) 0.6347(2) 0.0964(15) Uani 1 1 d .
N10 N 0.72080(11) 0.52215(13) 0.6597(2) 0.1072(17) Uani 1 1 d .
N11 N 0.75673(11) 0.47671(17) 0.4997(3) 0.119(2) Uani 1 1 d .
N12 N 0.75725(13) 0.51897(17) 0.4750(3) 0.126(2) Uani 1 1 d .
N13 N 0.50843(9) 0.62881(10) 0.56400(16) 0.0789(13) Uani 1 1 d .
N14 N 0.53361(10) 0.66129(10) 0.53659(19) 0.0894(14) Uani 1 1 d .
N15 N 0.47437(17) 0.69064(12) 0.6871(2) 0.118(2) Uani 1 1 d .
N16 N 0.5129(2) 0.70394(12) 0.7195(2) 0.128(2) Uani 1 1 d .
O1 O 0.64255(10) 0.44468(9) 0.57331(16) 0.1104(14) Uani 1 1 d .
O2 O 0.62621(9) 0.44899(10) 0.63507(19) 0.1151(15) Uani 1 1 d .
O3 O 0.47363(8) 0.57854(9) 0.64139(13) 0.0993(13) Uani 1 1 d .
O4 O 0.49282(9) 0.54428(8) 0.60596(14) 0.0940(12) Uani 1 1 d .
O5 O 0.86985(9) 0.43947(9) 0.60755(15) 0.1112(15) Uani 1 1 d .
O6 O 0.90089(8) 0.45968(8) 0.56810(12) 0.0952(12) Uani 1 1 d .
O7 O 0.42532(12) 0.79656(10) 0.5592(2) 0.139(2) Uani 1 1 d .
O8 O 0.43021(11) 0.81384(12) 0.6199(2) 0.136(2) Uani 1 1 d .
C1 C 0.55015(16) 0.60441(11) 0.6336(3) 0.094(2) Uani 1 1 d .
C2 C 0.52036(19) 0.61610(12) 0.6811(2) 0.100(2) Uani 1 1 d .
C3 C 0.49652(18) 0.62319(13) 0.7020(3) 0.115(2) Uani 1 1 d .
H3 H 0.4789 0.6212 0.6905 0.138 Uiso 1 1 calc R
C4 C 0.4999(2) 0.63339(14) 0.7408(3) 0.129(3) Uani 1 1 d .
H4 H 0.4844 0.6391 0.7556 0.155 Uiso 1 1 calc R
C5 C 0.5266(3) 0.63523(17) 0.7581(3) 0.146(3) Uani 1 1 d .
H5 H 0.5286 0.6413 0.7846 0.175 Uiso 1 1 calc R
C6 C 0.5498(2) 0.62817(17) 0.7361(3) 0.129(3) Uani 1 1 d .
H6 H 0.5673 0.6298 0.7479 0.155 Uiso 1 1 calc R
C7 C 0.5476(2) 0.61873(14) 0.6970(4) 0.116(3) Uani 1 1 d .
C8 C 0.59471(15) 0.60925(15) 0.6734(2) 0.135(3) Uani 1 1 d .
H8A H 0.6027 0.5963 0.6546 0.203 Uiso 1 1 calc R
H8B H 0.5983 0.6030 0.7005 0.203 Uiso 1 1 calc R
H8C H 0.6029 0.6273 0.6695 0.203 Uiso 1 1 calc R
C9 C 0.56217(13) 0.59717(12) 0.5958(2) 0.0843(17) Uani 1 1 d .
C10 C 0.55203(12) 0.57357(13) 0.5778(2) 0.0892(18) Uani 1 1 d .
H10 H 0.5388 0.5622 0.5899 0.107 Uiso 1 1 calc R
C11 C 0.56267(12) 0.56811(13) 0.5411(2) 0.0873(17) Uani 1 1 d .
C12 C 0.57378(13) 0.55209(15) 0.4807(2) 0.0927(18) Uani 1 1 d .
C13 C 0.58240(13) 0.58566(14) 0.5226(2) 0.0918(18) Uani 1 1 d .
C14 C 0.59210(13) 0.60932(14) 0.5413(3) 0.097(2) Uani 1 1 d .
C15 C 0.58182(13) 0.61396(12) 0.5778(3) 0.097(2) Uani 1 1 d .
H15 H 0.5882 0.6294 0.5920 0.117 Uiso 1 1 calc R
C16 C 0.61123(13) 0.62852(13) 0.5208(2) 0.129(3) Uani 1 1 d .
H16A H 0.6031 0.6345 0.4958 0.194 Uiso 1 1 calc R
H16B H 0.6285 0.6192 0.5155 0.194 Uiso 1 1 calc R
H16C H 0.6146 0.6444 0.5377 0.194 Uiso 1 1 calc R
C17 C 0.57592(13) 0.53362(15) 0.4458(2) 0.116(2) Uani 1 1 d .
H17A H 0.5768 0.5446 0.4213 0.139 Uiso 1 1 calc R
H17B H 0.5596 0.5218 0.4444 0.139 Uiso 1 1 calc R
C18 C 0.60247(15) 0.5155(2) 0.4496(3) 0.172(4) Uani 1 1 d .
H18A H 0.6187 0.5274 0.4504 0.206 Uiso 1 1 calc R
H18B H 0.6018 0.5051 0.4748 0.206 Uiso 1 1 calc R
C19 C 0.60499(19) 0.4967(2) 0.4174(4) 0.209(5) Uani 1 1 d .
H19A H 0.6070 0.5069 0.3926 0.314 Uiso 1 1 calc R
H19B H 0.5886 0.4852 0.4160 0.314 Uiso 1 1 calc R
H19C H 0.6211 0.4851 0.4214 0.314 Uiso 1 1 calc R
C20 C 0.53723(10) 0.52510(12) 0.51828(18) 0.0871(17) Uani 1 1 d .
H20A H 0.5272 0.5225 0.4932 0.104 Uiso 1 1 calc R
H20B H 0.5239 0.5309 0.5386 0.104 Uiso 1 1 calc R
C21 C 0.55000(12) 0.49757(12) 0.5309(2) 0.0788(16) Uani 1 1 d .
C22 C 0.56263(13) 0.49504(14) 0.5664(2) 0.0970(19) Uani 1 1 d .
H22 H 0.5643 0.5105 0.5833 0.116 Uiso 1 1 calc R
C23 C 0.57310(12) 0.47007(15) 0.5783(2) 0.100(2) Uani 1 1 d .
H23 H 0.5818 0.4686 0.6033 0.120 Uiso 1 1 calc R
C24 C 0.57102(11) 0.44681(12) 0.5540(2) 0.0812(16) Uani 1 1 d .
C25 C 0.55830(12) 0.44970(13) 0.5189(2) 0.0865(17) Uani 1 1 d .
H25 H 0.5566 0.4344 0.5019 0.104 Uiso 1 1 calc R
C26 C 0.54745(11) 0.47496(14) 0.50710(18) 0.0827(16) Uani 1 1 d .
H26 H 0.5383 0.4764 0.4825 0.099 Uiso 1 1 calc R
C27 C 0.58109(12) 0.41965(13) 0.56960(19) 0.0891(18) Uani 1 1 d .
C28 C 0.60507(13) 0.41608(13) 0.5909(2) 0.0950(19) Uani 1 1 d .
C29 C 0.61265(14) 0.39010(15) 0.6046(2) 0.118(2) Uani 1 1 d .
H29 H 0.6287 0.3879 0.6201 0.142 Uiso 1 1 calc R
C30 C 0.59620(17) 0.36737(15) 0.5954(2) 0.121(2) Uani 1 1 d .
H30 H 0.6014 0.3498 0.6044 0.145 Uiso 1 1 calc R
C31 C 0.57366(15) 0.37018(15) 0.5743(2) 0.105(2) Uani 1 1 d .
H31 H 0.5628 0.3547 0.5681 0.126 Uiso 1 1 calc R
C32 C 0.56598(13) 0.39592(14) 0.5613(2) 0.0982(19) Uani 1 1 d .
H32 H 0.5498 0.3976 0.5461 0.118 Uiso 1 1 calc R
C33 C 0.62528(16) 0.43865(15) 0.6007(3) 0.098(2) Uani 1 1 d .
C34 C 0.65964(11) 0.52445(16) 0.5704(3) 0.0902(18) Uani 1 1 d .
C35 C 0.67245(12) 0.49677(18) 0.5233(3) 0.0908(19) Uani 1 1 d .
C36 C 0.68094(13) 0.47461(17) 0.5004(3) 0.104(2) Uani 1 1 d .
H36 H 0.6820 0.4568 0.5115 0.125 Uiso 1 1 calc R
C37 C 0.68768(15) 0.4791(2) 0.4618(3) 0.126(3) Uani 1 1 d .
H37 H 0.6934 0.4642 0.4459 0.152 Uiso 1 1 calc R
C38 C 0.68614(16) 0.5068(3) 0.4443(3) 0.134(3) Uani 1 1 d .
H38 H 0.6913 0.5097 0.4175 0.161 Uiso 1 1 calc R
C39 C 0.67694(14) 0.52875(19) 0.4676(3) 0.113(2) Uani 1 1 d .
H39 H 0.6753 0.5466 0.4571 0.136 Uiso 1 1 calc R
C40 C 0.67053(13) 0.52313(18) 0.5060(3) 0.0957(19) Uani 1 1 d .
C41 C 0.65464(13) 0.56924(13) 0.5313(2) 0.126(3) Uani 1 1 d .
H41A H 0.6432 0.5710 0.5077 0.189 Uiso 1 1 calc R
H41B H 0.6713 0.5801 0.5278 0.189 Uiso 1 1 calc R
H41C H 0.6446 0.5759 0.5544 0.189 Uiso 1 1 calc R
C42 C 0.65187(12) 0.53469(14) 0.6097(2) 0.0853(17) Uani 1 1 d .
C43 C 0.63394(11) 0.52027(12) 0.6345(2) 0.0810(16) Uani 1 1 d .
H43 H 0.6255 0.5039 0.6258 0.097 Uiso 1 1 calc R
C44 C 0.62910(12) 0.53003(15) 0.6703(2) 0.0876(18) Uani 1 1 d .
C45 C 0.61663(18) 0.53950(19) 0.7348(3) 0.111(2) Uani 1 1 d .
C46 C 0.64232(15) 0.55491(16) 0.6846(3) 0.0963(19) Uani 1 1 d .
C47 C 0.65964(14) 0.56929(15) 0.6619(3) 0.105(2) Uani 1 1 d .
C48 C 0.66461(12) 0.55959(14) 0.6241(3) 0.103(2) Uani 1 1 d .
H48 H 0.6766 0.5694 0.6073 0.124 Uiso 1 1 calc R
C49 C 0.67453(15) 0.59512(16) 0.6778(3) 0.159(3) Uani 1 1 d .
H49A H 0.6611 0.6080 0.6883 0.239 Uiso 1 1 calc R
H49B H 0.6847 0.6038 0.6562 0.239 Uiso 1 1 calc R
H49C H 0.6872 0.5898 0.6988 0.239 Uiso 1 1 calc R
C50 C 0.60307(17) 0.53617(16) 0.7738(3) 0.124(2) Uani 1 1 d .
H50A H 0.5928 0.5187 0.7736 0.149 Uiso 1 1 calc R
H50B H 0.6174 0.5347 0.7944 0.149 Uiso 1 1 calc R
C51 C 0.5842(2) 0.5582(2) 0.7850(3) 0.156(3) Uani 1 1 d .
H51A H 0.5690 0.5586 0.7657 0.187 Uiso 1 1 calc R
H51B H 0.5940 0.5758 0.7829 0.187 Uiso 1 1 calc R
C52 C 0.5719(2) 0.5559(2) 0.8273(3) 0.195(4) Uani 1 1 d .
H52A H 0.5622 0.5384 0.8299 0.292 Uiso 1 1 calc R
H52B H 0.5591 0.5709 0.8318 0.292 Uiso 1 1 calc R
H52C H 0.5866 0.5567 0.8469 0.292 Uiso 1 1 calc R
C53 C 0.59643(13) 0.49634(13) 0.70175(19) 0.0968(19) Uani 1 1 d .
H53A H 0.5992 0.4862 0.7267 0.116 Uiso 1 1 calc R
H53B H 0.6027 0.4845 0.6798 0.116 Uiso 1 1 calc R
C54 C 0.56520(13) 0.50190(14) 0.69636(17) 0.0868(17) Uani 1 1 d .
C55 C 0.55460(14) 0.52865(13) 0.68823(17) 0.0888(17) Uani 1 1 d .
H55 H 0.5667 0.5436 0.6850 0.107 Uiso 1 1 calc R
C56 C 0.52653(13) 0.53252(12) 0.68515(17) 0.0837(16) Uani 1 1 d .
H56 H 0.5196 0.5504 0.6808 0.100 Uiso 1 1 calc R
C57 C 0.50856(12) 0.51101(12) 0.68826(17) 0.0797(16) Uani 1 1 d .
C58 C 0.51922(14) 0.48482(12) 0.69528(17) 0.0853(17) Uani 1 1 d .
H58 H 0.5072 0.4697 0.6971 0.102 Uiso 1 1 calc R
C59 C 0.54720(15) 0.48090(13) 0.69953(19) 0.0971(19) Uani 1 1 d .
H59 H 0.5539 0.4631 0.7048 0.117 Uiso 1 1 calc R
C60 C 0.47844(13) 0.51477(12) 0.68666(18) 0.0814(16) Uani 1 1 d .
C61 C 0.46438(13) 0.53340(12) 0.66183(18) 0.0845(17) Uani 1 1 d .
C62 C 0.43569(15) 0.53563(14) 0.6635(2) 0.111(2) Uani 1 1 d .
H62 H 0.4268 0.5488 0.6473 0.134 Uiso 1 1 calc R
C63 C 0.41988(15) 0.51891(17) 0.6884(3) 0.128(3) Uani 1 1 d .
H63 H 0.4006 0.5203 0.6887 0.153 Uiso 1 1 calc R
C64 C 0.43309(16) 0.50049(16) 0.7122(2) 0.119(2) Uani 1 1 d .
H64 H 0.4227 0.4891 0.7293 0.143 Uiso 1 1 calc R
C65 C 0.46183(15) 0.49823(12) 0.71181(19) 0.0964(19) Uani 1 1 d .
H65 H 0.4704 0.4853 0.7287 0.116 Uiso 1 1 calc R
C66 C 0.47863(14) 0.55270(16) 0.6340(2) 0.0914(19) Uani 1 1 d .
C67 C 0.71572(14) 0.50660(17) 0.6273(3) 0.107(2) Uani 1 1 d .
C68 C 0.69086(16) 0.4901(2) 0.6743(3) 0.111(2) Uani 1 1 d .
C69 C 0.67185(17) 0.47505(18) 0.6983(3) 0.125(3) Uani 1 1 d .
H69 H 0.6619 0.4603 0.6870 0.150 Uiso 1 1 calc R
C70 C 0.66773(19) 0.4819(3) 0.7381(3) 0.148(3) Uani 1 1 d .
H70 H 0.6556 0.4715 0.7541 0.177 Uiso 1 1 calc R
C71 C 0.6820(2) 0.5046(3) 0.7542(3) 0.146(3) Uani 1 1 d .
H71 H 0.6786 0.5100 0.7807 0.175 Uiso 1 1 calc R
C72 C 0.70089(19) 0.5191(2) 0.7317(3) 0.135(3) Uani 1 1 d .
H72 H 0.7110 0.5337 0.7429 0.162 Uiso 1 1 calc R
C73 C 0.70473(17) 0.51117(19) 0.6913(3) 0.112(2) Uani 1 1 d .
C74 C 0.74063(15) 0.54361(16) 0.6649(3) 0.141(3) Uani 1 1 d .
H74A H 0.7554 0.5413 0.6457 0.212 Uiso 1 1 calc R
H74B H 0.7481 0.5428 0.6917 0.212 Uiso 1 1 calc R
H74C H 0.7318 0.5614 0.6607 0.212 Uiso 1 1 calc R
C75 C 0.72788(12) 0.51101(16) 0.5873(3) 0.097(2) Uani 1 1 d .
C76 C 0.73751(12) 0.48862(14) 0.5645(3) 0.094(2) Uani 1 1 d .
H76 H 0.7372 0.4705 0.5745 0.113 Uiso 1 1 calc R
C77 C 0.74674(13) 0.4941(2) 0.5293(3) 0.096(2) Uani 1 1 d .
C78 C 0.76251(14) 0.4927(3) 0.4674(3) 0.124(3) Uani 1 1 d .
C79 C 0.74744(14) 0.5202(2) 0.5125(3) 0.108(2) Uani 1 1 d .
C80 C 0.73846(14) 0.54309(18) 0.5343(3) 0.112(2) Uani 1 1 d .
C81 C 0.72902(12) 0.53744(17) 0.5703(3) 0.117(3) Uani 1 1 d .
H81 H 0.7226 0.5523 0.5858 0.140 Uiso 1 1 calc R
C82 C 0.73813(14) 0.57129(16) 0.5147(3) 0.145(3) Uani 1 1 d .
H82A H 0.7201 0.5796 0.5182 0.218 Uiso 1 1 calc R
H82B H 0.7420 0.5694 0.4864 0.218 Uiso 1 1 calc R
H82C H 0.7520 0.5829 0.5270 0.218 Uiso 1 1 calc R
C83 C 0.7737(2) 0.4820(2) 0.4292(3) 0.171(4) Uani 1 1 d .
H83A H 0.7621 0.4891 0.4076 0.205 Uiso 1 1 calc R
H83B H 0.7717 0.4619 0.4293 0.205 Uiso 1 1 calc R
C84 C 0.8040(3) 0.4888(3) 0.4189(4) 0.234(6) Uani 1 1 d .
H84A H 0.8067 0.5088 0.4211 0.281 Uiso 1 1 calc R
H84B H 0.8160 0.4799 0.4387 0.281 Uiso 1 1 calc R
C85 C 0.8126(3) 0.4797(4) 0.3780(4) 0.303(8) Uani 1 1 d .
H85A H 0.8067 0.4608 0.3737 0.454 Uiso 1 1 calc R
H85B H 0.8325 0.4808 0.3758 0.454 Uiso 1 1 calc R
H85C H 0.8041 0.4915 0.3582 0.454 Uiso 1 1 calc R
C86 C 0.75922(14) 0.44552(17) 0.5033(3) 0.129(3) Uani 1 1 d .
H86A H 0.7532 0.4371 0.4781 0.155 Uiso 1 1 calc R
H86B H 0.7468 0.4391 0.5244 0.155 Uiso 1 1 calc R
C87 C 0.78851(13) 0.43591(17) 0.5127(2) 0.102(2) Uani 1 1 d .
C88 C 0.81079(13) 0.45309(14) 0.5170(2) 0.104(2) Uani 1 1 d .
H88 H 0.8082 0.4723 0.5155 0.125 Uiso 1 1 calc R
C89 C 0.83655(14) 0.44287(15) 0.52331(19) 0.0990(19) Uani 1 1 d .
H89 H 0.8515 0.4550 0.5259 0.119 Uiso 1 1 calc R
C90 C 0.84098(14) 0.41432(14) 0.52605(19) 0.0951(18) Uani 1 1 d .
C91 C 0.81841(18) 0.39792(15) 0.5221(2) 0.126(3) Uani 1 1 d .
H91 H 0.8207 0.3787 0.5242 0.151 Uiso 1 1 calc R
C92 C 0.79270(17) 0.40786(17) 0.5152(2) 0.125(3) Uani 1 1 d .
H92 H 0.7778 0.3956 0.5121 0.150 Uiso 1 1 calc R
C93 C 0.86934(14) 0.40161(13) 0.5292(2) 0.100(2) Uani 1 1 d .
C94 C 0.89027(14) 0.41356(12) 0.5541(2) 0.099(2) Uani 1 1 d .
C95 C 0.91646(14) 0.40171(14) 0.5545(2) 0.114(2) Uani 1 1 d .
H95 H 0.9305 0.4092 0.5705 0.137 Uiso 1 1 calc R
C96 C 0.92176(17) 0.37821(15) 0.5305(3) 0.129(3) Uani 1 1 d .
H96 H 0.9394 0.3701 0.5306 0.155 Uiso 1 1 calc R
C97 C 0.9010(2) 0.36713(16) 0.5069(3) 0.134(3) Uani 1 1 d .
H97 H 0.9044 0.3517 0.4907 0.160 Uiso 1 1 calc R
C98 C 0.87566(17) 0.37900(14) 0.5077(2) 0.115(2) Uani 1 1 d .
H98 H 0.8616 0.3710 0.4922 0.138 Uiso 1 1 calc R
C99 C 0.88551(14) 0.43907(13) 0.5798(2) 0.0867(18) Uani 1 1 d .
C100 C 0.52066(12) 0.65298(13) 0.5702(2) 0.0883(18) Uani 1 1 d .
C101 C 0.51379(12) 0.62206(14) 0.5238(2) 0.0855(17) Uani 1 1 d .
C102 C 0.50643(13) 0.59885(14) 0.5004(3) 0.106(2) Uani 1 1 d .
H102 H 0.4956 0.5846 0.5113 0.127 Uiso 1 1 calc R
C103 C 0.51539(17) 0.59746(19) 0.4615(3) 0.118(3) Uani 1 1 d .
H103 H 0.5106 0.5823 0.4455 0.142 Uiso 1 1 calc R
C104 C 0.53151(18) 0.6184(2) 0.4459(2) 0.125(3) Uani 1 1 d .
H104 H 0.5375 0.6174 0.4193 0.150 Uiso 1 1 calc R
C105 C 0.53899(14) 0.64125(17) 0.4691(3) 0.111(2) Uani 1 1 d .
H105 H 0.5499 0.6555 0.4586 0.133 Uiso 1 1 calc R
C106 C 0.52983(13) 0.64202(15) 0.5078(2) 0.0842(17) Uani 1 1 d .
C107 C 0.54894(14) 0.68792(13) 0.5316(2) 0.125(2) Uani 1 1 d .
H10A H 0.5428 0.7010 0.5517 0.188 Uiso 1 1 calc R
H10B H 0.5454 0.6954 0.5052 0.188 Uiso 1 1 calc R
H10C H 0.5686 0.6846 0.5347 0.188 Uiso 1 1 calc R
C108 C 0.52026(15) 0.66762(11) 0.6085(2) 0.0848(17) Uani 1 1 d .
C109 C 0.49484(14) 0.67171(11) 0.6256(2) 0.0871(17) Uani 1 1 d .
H109 H 0.4783 0.6662 0.6131 0.105 Uiso 1 1 calc R
C110 C 0.49535(17) 0.68433(13) 0.6618(2) 0.094(2) Uani 1 1 d .
C111 C 0.4854(3) 0.70233(15) 0.7201(3) 0.133(3) Uani 1 1 d .
C112 C 0.5197(2) 0.69236(14) 0.6825(3) 0.110(2) Uani 1 1 d .
C113 C 0.5455(2) 0.68769(13) 0.6650(3) 0.110(2) Uani 1 1 d .
C114 C 0.54511(14) 0.67566(12) 0.6275(3) 0.098(2) Uani 1 1 d .
H114 H 0.5619 0.6727 0.6142 0.117 Uiso 1 1 calc R
C115 C 0.57181(16) 0.69366(14) 0.6857(2) 0.135(3) Uani 1 1 d .
H11A H 0.5741 0.7135 0.6883 0.203 Uiso 1 1 calc R
H11B H 0.5870 0.6861 0.6704 0.203 Uiso 1 1 calc R
H11C H 0.5716 0.6853 0.7121 0.203 Uiso 1 1 calc R
C116 C 0.4699(2) 0.71328(17) 0.7576(3) 0.176(4) Uani 1 1 d .
H11D H 0.4794 0.7074 0.7820 0.211 Uiso 1 1 calc R
H11E H 0.4510 0.7061 0.7582 0.211 Uiso 1 1 calc R
C117 C 0.4695(3) 0.7454(3) 0.7549(5) 0.354(12) Uani 1 1 d .
H11F H 0.4588 0.7515 0.7317 0.424 Uiso 1 1 calc R
H11G H 0.4882 0.7528 0.7528 0.424 Uiso 1 1 calc R
C118 C 0.4551(5) 0.7551(4) 0.7955(7) 0.53(2) Uani 1 1 d .
H11H H 0.4353 0.7560 0.7918 0.788 Uiso 1 1 calc R
H11I H 0.4620 0.7732 0.8030 0.788 Uiso 1 1 calc R
H11J H 0.4593 0.7420 0.8166 0.788 Uiso 1 1 calc R
C119 C 0.44428(18) 0.68437(15) 0.6818(2) 0.124(3) Uani 1 1 d .
H11K H 0.4365 0.6792 0.7078 0.149 Uiso 1 1 calc R
H11L H 0.4424 0.6684 0.6641 0.149 Uiso 1 1 calc R
C120 C 0.42762(19) 0.70814(17) 0.6648(3) 0.140(3) Uani 1 1 d .
C121 C 0.4297(2) 0.7188(2) 0.6287(3) 0.163(3) Uani 1 1 d .
H121 H 0.4426 0.7116 0.6106 0.196 Uiso 1 1 calc R
C122 C 0.4118(2) 0.7419(2) 0.6168(4) 0.160(4) Uani 1 1 d .
H122 H 0.4141 0.7482 0.5904 0.193 Uiso 1 1 calc R
C123 C 0.3945(2) 0.7539(2) 0.6365(4) 0.165(5) Uani 1 1 d .
C124 C 0.3898(3) 0.7425(3) 0.6728(6) 0.264(8) Uani 1 1 d .
H124 H 0.3754 0.7498 0.6884 0.316 Uiso 1 1 calc R
C125 C 0.4062(3) 0.7192(3) 0.6895(4) 0.217(5) Uani 1 1 d .
H12A H 0.4145 0.7254 0.7147 0.261 Uiso 1 1 calc R
H12B H 0.3934 0.7042 0.6960 0.261 Uiso 1 1 calc R
C126 C 0.37701(14) 0.77469(13) 0.6209(2) 0.180(4) Uani 1 1 d G
C127 C 0.38639(11) 0.79710(14) 0.5988(2) 0.137(3) Uani 1 1 d G
C128 C 0.36783(17) 0.81680(13) 0.5851(2) 0.182(4) Uani 1 1 d G
H128 H 0.3742 0.8320 0.5703 0.219 Uiso 1 1 calc R
C129 C 0.33988(15) 0.81408(17) 0.5935(3) 0.255(7) Uani 1 1 d G
H129 H 0.3273 0.8274 0.5842 0.305 Uiso 1 1 calc R
C130 C 0.33049(10) 0.7917(2) 0.6155(3) 0.350(12) Uani 1 1 d G
H130 H 0.3116 0.7898 0.6212 0.420 Uiso 1 1 calc R
C131 C 0.34906(16) 0.77197(16) 0.6292(3) 0.277(8) Uani 1 1 d G
H131 H 0.3427 0.7568 0.6441 0.332 Uiso 1 1 calc R
C132 C 0.41646(18) 0.80217(17) 0.5925(4) 0.118(3) Uani 1 1 d .

loop_
_atom_site_aniso_label
_atom_site_aniso_U_11
_atom_site_aniso_U_22
_atom_site_aniso_U_33
_atom_site_aniso_U_23
_atom_site_aniso_U_13
_atom_site_aniso_U_12
Cu1 0.0765(5) 0.0637(4) 0.1217(6) 0.0031(4) -0.0055(4) -0.0009(3)
Cu2 0.0680(5) 0.0908(5) 0.1352(7) 0.0133(5) -0.0191(4) -0.0027(4)
N1 0.077(4) 0.064(3) 0.120(5) 0.006(3) -0.016(3) -0.004(2)
N2 0.119(6) 0.081(4) 0.111(5) -0.004(3) -0.015(5) 0.007(3)
N3 0.061(3) 0.079(3) 0.107(4) 0.010(3) 0.011(3) 0.002(3)
N4 0.057(3) 0.101(4) 0.136(5) 0.022(4) 0.003(3) 0.001(3)
N5 0.062(3) 0.085(4) 0.123(5) 0.010(4) -0.016(3) 0.001(3)
N6 0.065(3) 0.123(5) 0.116(5) 0.033(5) -0.012(3) -0.011(3)
N7 0.086(4) 0.098(4) 0.116(5) -0.001(4) -0.009(4) 0.004(3)
N8 0.099(4) 0.101(5) 0.152(7) 0.007(4) -0.036(4) -0.009(4)
N9 0.067(3) 0.099(4) 0.123(5) 0.013(4) -0.022(3) 0.000(3)
N10 0.064(4) 0.126(5) 0.132(6) -0.022(5) -0.020(4) -0.003(3)
N11 0.063(4) 0.187(8) 0.106(5) -0.001(6) 0.001(4) -0.022(4)
N12 0.082(4) 0.142(6) 0.153(7) 0.003(6) -0.010(4) -0.001(4)
N13 0.077(3) 0.062(3) 0.098(4) 0.011(3) -0.008(3) -0.002(2)
N14 0.095(4) 0.066(3) 0.107(4) 0.004(3) 0.007(3) -0.002(3)
N15 0.179(8) 0.066(4) 0.109(5) -0.023(3) -0.003(5) -0.003(4)
N16 0.194(8) 0.085(4) 0.105(5) -0.027(4) 0.020(5) -0.014(4)
O1 0.090(3) 0.105(3) 0.137(4) 0.010(3) -0.022(3) -0.015(3)
O2 0.091(3) 0.107(4) 0.147(5) 0.014(3) -0.015(3) 0.000(2)
O3 0.087(3) 0.077(3) 0.134(4) 0.017(3) 0.010(2) -0.004(2)
O4 0.083(3) 0.090(3) 0.108(3) 0.009(3) 0.004(3) -0.006(2)
O5 0.079(3) 0.114(3) 0.140(4) -0.024(3) 0.024(3) 0.005(2)
O6 0.085(3) 0.076(3) 0.125(3) -0.014(2) -0.011(2) -0.001(2)
O7 0.121(4) 0.099(4) 0.197(6) 0.007(4) 0.036(4) -0.013(3)
O8 0.096(4) 0.124(4) 0.187(6) 0.033(4) 0.003(4) -0.020(3)
C1 0.098(6) 0.053(4) 0.130(7) 0.019(4) -0.033(6) -0.012(3)
C2 0.148(8) 0.061(4) 0.090(6) -0.006(4) 0.017(6) -0.003(4)
C3 0.155(7) 0.064(4) 0.126(7) 0.004(4) 0.018(6) -0.012(4)
C4 0.191(10) 0.072(5) 0.125(8) 0.004(5) 0.036(7) 0.001(5)
C5 0.226(12) 0.086(6) 0.126(8) 0.014(5) -0.014(10) -0.023(7)
C6 0.165(9) 0.096(6) 0.126(8) 0.011(5) -0.049(7) -0.034(6)
C7 0.140(8) 0.063(4) 0.145(9) 0.018(5) -0.081(7) -0.018(4)
C8 0.092(6) 0.129(6) 0.183(8) 0.009(5) -0.044(5) -0.008(4)
C9 0.084(4) 0.057(4) 0.112(6) -0.008(4) -0.008(4) -0.001(3)
C10 0.069(4) 0.077(5) 0.122(6) 0.016(4) 0.013(4) 0.008(3)
C11 0.068(4) 0.074(4) 0.120(6) 0.010(4) 0.008(4) 0.006(3)
C12 0.063(4) 0.095(5) 0.120(6) 0.008(5) 0.002(4) 0.006(4)
C13 0.074(4) 0.082(5) 0.120(6) 0.000(4) 0.008(4) 0.014(4)
C14 0.062(4) 0.073(5) 0.154(7) 0.011(5) 0.009(4) 0.008(3)
C15 0.062(4) 0.057(4) 0.173(7) 0.008(5) -0.011(4) -0.004(3)
C16 0.085(5) 0.096(5) 0.208(8) 0.015(5) 0.013(5) -0.024(4)
C17 0.083(5) 0.115(6) 0.150(7) 0.004(5) 0.026(4) 0.002(4)
C18 0.087(6) 0.175(8) 0.253(11) -0.127(8) 0.033(6) -0.025(5)
C19 0.135(8) 0.184(10) 0.309(15) -0.017(10) 0.016(9) 0.002(7)
C20 0.056(3) 0.101(5) 0.104(5) 0.005(4) -0.010(3) -0.004(3)
C21 0.078(4) 0.079(4) 0.079(4) -0.011(4) -0.014(3) -0.006(3)
C22 0.093(5) 0.089(5) 0.109(6) -0.023(4) -0.013(4) -0.002(4)
C23 0.072(4) 0.091(5) 0.137(6) -0.002(5) -0.024(4) 0.004(4)
C24 0.068(4) 0.065(4) 0.110(5) -0.009(4) 0.002(4) -0.006(3)
C25 0.082(4) 0.086(5) 0.092(5) 0.006(4) -0.009(4) -0.003(3)
C26 0.070(4) 0.102(5) 0.076(4) 0.005(4) -0.010(3) -0.008(3)
C27 0.065(4) 0.083(5) 0.120(5) -0.012(4) 0.004(4) -0.014(3)
C28 0.069(4) 0.074(4) 0.141(6) 0.002(4) -0.006(4) -0.021(3)
C29 0.101(5) 0.080(5) 0.174(7) 0.024(5) -0.031(5) -0.014(4)
C30 0.120(6) 0.088(5) 0.154(7) 0.027(5) -0.013(5) 0.003(5)
C31 0.093(5) 0.087(5) 0.136(6) 0.007(4) -0.014(5) -0.021(4)
C32 0.084(4) 0.080(5) 0.130(6) 0.004(4) 0.002(4) -0.005(4)
C33 0.092(5) 0.101(6) 0.103(6) 0.007(5) -0.013(5) 0.015(4)
C34 0.052(4) 0.097(6) 0.122(7) 0.022(5) -0.004(4) -0.011(3)
C35 0.061(4) 0.122(7) 0.089(6) -0.008(6) -0.001(4) -0.005(4)
C36 0.080(5) 0.134(7) 0.098(6) 0.010(6) -0.011(4) -0.008(4)
C37 0.101(6) 0.137(8) 0.141(8) -0.028(6) -0.019(6) 0.014(5)
C38 0.086(5) 0.202(10) 0.113(7) 0.007(8) -0.014(5) -0.015(6)
C39 0.080(5) 0.143(8) 0.118(7) 0.029(6) 0.003(5) -0.008(4)
C40 0.063(4) 0.113(6) 0.112(7) 0.021(6) -0.007(4) -0.001(4)
C41 0.092(5) 0.084(5) 0.202(8) 0.036(5) 0.004(5) 0.013(4)
C42 0.059(4) 0.094(5) 0.103(5) 0.015(4) -0.008(4) 0.013(3)
C43 0.063(4) 0.082(4) 0.098(5) 0.016(4) 0.000(4) -0.001(3)
C44 0.059(4) 0.107(6) 0.097(6) 0.001(5) -0.001(4) 0.005(4)
C45 0.123(6) 0.115(7) 0.093(6) 0.004(5) -0.005(5) 0.027(5)
C46 0.075(5) 0.110(6) 0.104(6) -0.014(5) -0.003(4) 0.010(4)
C47 0.067(5) 0.106(6) 0.141(7) 0.001(6) -0.006(5) -0.002(4)
C48 0.057(4) 0.086(5) 0.166(8) 0.009(5) -0.007(4) -0.004(3)
C49 0.113(6) 0.119(6) 0.245(10) -0.031(6) -0.014(6) -0.024(5)
C50 0.121(6) 0.120(6) 0.132(7) -0.018(5) -0.010(5) 0.008(5)
C51 0.145(8) 0.191(9) 0.131(8) -0.013(7) -0.004(6) -0.024(7)
C52 0.183(9) 0.245(12) 0.155(9) -0.029(8) 0.009(8) -0.009(8)
C53 0.099(5) 0.089(5) 0.102(5) 0.017(4) -0.014(4) -0.013(4)
C54 0.087(5) 0.090(5) 0.084(4) 0.002(4) -0.007(3) 0.009(4)
C55 0.095(5) 0.080(4) 0.091(4) -0.007(3) -0.008(4) -0.023(4)
C56 0.074(4) 0.076(4) 0.101(5) 0.000(3) -0.009(3) -0.006(3)
C57 0.081(4) 0.072(4) 0.086(4) 0.002(3) 0.009(3) -0.005(3)
C58 0.092(5) 0.072(4) 0.092(4) 0.011(3) -0.008(4) -0.008(3)
C59 0.101(5) 0.071(4) 0.120(5) 0.005(4) -0.007(4) -0.002(4)
C60 0.086(5) 0.076(4) 0.083(4) 0.005(3) 0.007(4) -0.019(3)
C61 0.079(4) 0.077(4) 0.098(5) 0.018(4) 0.004(4) -0.018(3)
C62 0.087(5) 0.108(5) 0.138(6) 0.027(4) 0.001(4) -0.012(4)
C63 0.077(5) 0.127(6) 0.180(8) 0.043(6) 0.018(5) 0.001(4)
C64 0.085(5) 0.127(6) 0.146(7) 0.032(5) 0.028(5) -0.015(4)
C65 0.108(6) 0.087(4) 0.094(5) 0.004(4) 0.002(4) -0.008(4)
C66 0.075(4) 0.092(5) 0.108(6) 0.015(5) -0.016(4) -0.002(4)
C67 0.065(5) 0.112(6) 0.143(8) -0.004(6) -0.034(5) 0.010(4)
C68 0.076(5) 0.152(8) 0.106(7) 0.025(6) -0.022(5) 0.010(5)
C69 0.108(6) 0.157(7) 0.109(7) 0.018(6) -0.037(5) 0.016(5)
C70 0.119(7) 0.202(11) 0.123(9) 0.030(7) -0.031(6) 0.012(7)
C71 0.106(7) 0.209(11) 0.122(8) 0.008(8) -0.001(7) 0.046(7)
C72 0.097(7) 0.180(9) 0.129(8) -0.037(7) -0.037(6) 0.041(6)
C73 0.069(5) 0.129(7) 0.139(9) -0.007(7) -0.035(6) 0.018(5)
C74 0.095(5) 0.131(6) 0.198(8) -0.038(6) -0.022(5) -0.006(5)
C75 0.049(4) 0.095(6) 0.146(7) 0.012(5) -0.016(4) -0.007(3)
C76 0.061(4) 0.088(5) 0.134(7) -0.016(5) -0.020(4) 0.005(3)
C77 0.062(4) 0.156(8) 0.070(5) 0.004(6) -0.001(4) -0.012(4)
C78 0.066(4) 0.211(11) 0.094(7) -0.055(8) 0.020(4) -0.004(6)
C79 0.055(4) 0.158(9) 0.111(7) 0.028(7) 0.000(4) -0.014(5)
C80 0.054(4) 0.113(7) 0.169(8) -0.002(7) 0.014(5) -0.001(4)
C81 0.041(4) 0.118(7) 0.191(9) 0.017(6) 0.008(5) -0.008(3)
C82 0.095(5) 0.125(6) 0.215(9) 0.038(6) -0.010(5) -0.002(4)
C83 0.136(8) 0.196(9) 0.182(10) 0.004(8) -0.013(7) -0.035(7)
C84 0.180(12) 0.347(18) 0.175(11) -0.024(11) 0.038(9) -0.009(11)
C85 0.316(19) 0.43(2) 0.159(11) 0.000(13) 0.046(12) 0.037(17)
C86 0.096(6) 0.111(6) 0.180(8) -0.030(5) -0.011(5) -0.004(4)
C87 0.067(4) 0.124(6) 0.114(5) -0.019(4) -0.005(4) -0.007(4)
C88 0.063(4) 0.101(5) 0.149(6) -0.021(4) -0.001(4) 0.004(4)
C89 0.083(5) 0.103(5) 0.111(5) -0.009(4) 0.021(4) -0.013(4)
C90 0.085(5) 0.080(5) 0.120(5) -0.003(4) 0.007(4) -0.013(4)
C91 0.101(6) 0.092(5) 0.185(8) -0.013(5) 0.000(5) -0.016(5)
C92 0.104(6) 0.091(6) 0.181(8) -0.025(5) -0.002(5) -0.021(5)
C93 0.088(5) 0.072(4) 0.140(6) -0.006(4) 0.001(4) -0.018(4)
C94 0.079(5) 0.070(4) 0.147(6) 0.005(4) 0.030(4) -0.004(4)
C95 0.082(5) 0.087(5) 0.174(7) 0.014(5) 0.012(4) -0.005(4)
C96 0.108(6) 0.068(5) 0.211(9) 0.002(5) 0.046(6) 0.031(4)
C97 0.142(8) 0.097(6) 0.162(8) -0.028(5) -0.003(6) -0.006(6)
C98 0.115(6) 0.071(5) 0.160(7) -0.026(5) 0.007(5) -0.005(4)
C99 0.076(5) 0.067(4) 0.117(6) -0.016(4) -0.009(4) 0.006(4)
C100 0.071(4) 0.060(4) 0.134(6) 0.021(4) 0.006(4) 0.004(3)
C101 0.067(4) 0.081(5) 0.109(6) 0.013(5) -0.006(4) 0.007(3)
C102 0.089(5) 0.076(5) 0.153(7) -0.012(5) -0.018(5) 0.012(4)
C103 0.115(6) 0.129(7) 0.111(7) -0.043(6) -0.003(5) 0.041(5)
C104 0.123(7) 0.143(8) 0.109(6) 0.004(6) 0.016(5) 0.013(6)
C105 0.103(5) 0.103(6) 0.126(7) 0.011(5) -0.020(5) 0.012(4)
C106 0.091(5) 0.095(5) 0.067(5) 0.000(4) 0.003(4) 0.009(4)
C107 0.126(6) 0.088(5) 0.161(7) 0.025(5) 0.001(5) -0.004(4)
C108 0.107(5) 0.057(4) 0.090(5) -0.010(3) 0.013(4) 0.007(3)
C109 0.106(5) 0.049(3) 0.106(5) 0.002(3) 0.027(4) -0.005(3)
C110 0.119(6) 0.064(4) 0.101(6) -0.001(4) 0.037(5) 0.009(4)
C111 0.178(9) 0.066(5) 0.153(9) 0.001(5) 0.073(8) -0.019(5)
C112 0.126(7) 0.068(4) 0.135(8) 0.004(5) -0.023(7) -0.015(5)
C113 0.125(7) 0.060(4) 0.144(7) -0.009(4) -0.025(6) -0.010(4)
C114 0.086(5) 0.065(4) 0.142(7) 0.011(4) -0.015(5) -0.011(3)
C115 0.145(7) 0.092(5) 0.168(7) 0.002(5) -0.046(6) 0.005(5)
C116 0.248(11) 0.111(7) 0.167(8) -0.017(6) 0.069(8) -0.043(7)
C117 0.44(2) 0.194(13) 0.43(2) -0.158(14) 0.29(2) -0.140(14)
C118 0.71(4) 0.290(19) 0.57(3) -0.19(2) 0.49(3) -0.12(2)
C119 0.135(7) 0.086(5) 0.152(7) 0.006(5) 0.038(5) -0.012(5)
C120 0.152(8) 0.101(6) 0.166(9) 0.026(6) 0.086(7) 0.014(5)
C121 0.176(9) 0.157(9) 0.157(9) -0.004(7) 0.046(7) -0.013(8)
C122 0.182(10) 0.113(7) 0.186(10) 0.051(7) 0.004(8) 0.028(7)
C123 0.156(9) 0.090(7) 0.248(13) -0.011(7) 0.117(9) -0.021(6)
C124 0.215(14) 0.187(12) 0.39(2) 0.068(14) 0.145(15) 0.036(10)
C125 0.192(12) 0.199(13) 0.261(14) 0.029(11) 0.034(11) -0.013(10)
C126 0.085(6) 0.096(6) 0.359(14) 0.035(8) 0.028(7) 0.017(5)
C127 0.120(7) 0.094(6) 0.195(8) 0.011(5) 0.020(6) -0.001(5)
C128 0.100(7) 0.123(7) 0.324(13) 0.045(8) -0.005(7) 0.009(6)
C129 0.111(9) 0.200(12) 0.45(2) 0.127(12) -0.008(10) 0.001(8)
C130 0.096(8) 0.244(15) 0.71(4) 0.175(19) 0.061(13) 0.017(9)
C131 0.093(8) 0.208(12) 0.53(2) 0.133(13) 0.016(11) 0.001(7)
C132 0.088(7) 0.082(5) 0.185(11) 0.043(6) 0.045(7) 0.011(4)

loop_
_atom_type_symbol
_atom_type_description
_atom_type_scat_dispersion_real
_atom_type_scat_dispersion_imag
_atom_type_scat_source
C C 0.0033 0.0016 'International Tables Vol C Tables 4.2.6.8 and 6.1.1.4'
H H 0.0000 0.0000 'International Tables Vol C Tables 4.2.6.8 and 6.1.1.4'
N N 0.0061 0.0033 'International Tables Vol C Tables 4.2.6.8 and 6.1.1.4'
O O 0.0106 0.0060 'International Tables Vol C Tables 4.2.6.8 and 6.1.1.4'
Cu Cu 0.3201 1.2651 'International Tables Vol C Tables 4.2.6.8 and 6.1.1.4'

loop_
_geom_angle_atom_site_label_1
_geom_angle_atom_site_label_2
_geom_angle_atom_site_label_3
_geom_angle
_geom_angle_site_symmetry_1
_geom_angle_site_symmetry_3
O6 Cu1 O3 89.16(17) 4_565 .
O6 Cu1 N13 89.67(18) 4_565 .
O3 Cu1 N13 178.76(18) . .
O6 Cu1 N1 177.2(2) 4_565 .
O3 Cu1 N1 88.20(19) . .
N13 Cu1 N1 93.0(2) . .
O8 Cu2 O1 87.6(2) 3_655 .
O8 Cu2 N9 91.4(2) 3_655 .
O1 Cu2 N9 165.0(3) . .
O8 Cu2 N5 163.8(3) 3_655 .
O1 Cu2 N5 91.1(2) . .
N9 Cu2 N5 93.9(2) . .
C1 N1 C2 107.6(6) . .
C1 N1 Cu1 127.0(6) . .
C2 N1 Cu1 125.0(6) . .
C1 N2 C7 109.9(7) . .
C1 N2 C8 129.2(8) . .
C7 N2 C8 120.8(7) . .
C12 N3 C11 108.8(5) . .
C12 N3 C20 127.9(6) . .
C11 N3 C20 123.1(5) . .
C12 N4 C13 105.5(6) . .
C35 N5 C34 106.8(6) . .
C35 N5 Cu2 120.5(6) . .
C34 N5 Cu2 131.4(6) . .
C34 N6 C40 109.8(7) . .
C34 N6 C41 128.3(8) . .
C40 N6 C41 121.6(7) . .
C44 N7 C45 110.0(6) . .
C44 N7 C53 123.3(6) . .
C45 N7 C53 126.6(7) . .
C45 N8 C46 108.4(7) . .
C67 N9 C68 103.3(7) . .
C67 N9 Cu2 130.7(6) . .
C68 N9 Cu2 122.8(6) . .
C67 N10 C73 107.0(7) . .
C67 N10 C74 129.0(8) . .
C73 N10 C74 123.6(8) . .
C78 N11 C77 107.2(8) . .
C78 N11 C86 127.8(9) . .
C77 N11 C86 125.0(8) . .
C78 N12 C79 106.8(9) . .
C100 N13 C101 105.8(5) . .
C100 N13 Cu1 129.0(5) . .
C101 N13 Cu1 124.5(4) . .
C100 N14 C106 108.9(5) . .
C100 N14 C107 125.4(6) . .
C106 N14 C107 125.6(6) . .
C111 N15 C110 107.9(8) . .
C111 N15 C119 124.4(8) . .
C110 N15 C119 127.6(7) . .
C111 N16 C112 103.2(8) . .
C33 O1 Cu2 108.0(5) . .
C66 O3 Cu1 112.9(4) . .
C99 O6 Cu1 111.1(4) . 3_655
C132 O8 Cu2 109.2(6) . 4_565
N2 C1 N1 109.1(7) . .
N2 C1 C9 124.1(7) . .
N1 C1 C9 126.7(7) . .
N1 C2 C3 128.3(9) . .
N1 C2 C7 107.6(8) . .
C3 C2 C7 124.0(9) . .
C2 C3 C4 117.1(8) . .
C3 C4 C5 120.5(9) . .
C6 C5 C4 120.5(10) . .
C5 C6 C7 121.3(10) . .
N2 C7 C6 137.7(9) . .
N2 C7 C2 105.7(8) . .
C6 C7 C2 116.6(10) . .
C10 C9 C15 122.5(7) . .
C10 C9 C1 116.3(6) . .
C15 C9 C1 121.1(6) . .
C11 C10 C9 114.9(6) . .
C10 C11 N3 133.6(6) . .
C10 C11 C13 122.2(7) . .
N3 C11 C13 104.2(6) . .
N3 C12 N4 111.6(6) . .
N3 C12 C17 124.6(7) . .
N4 C12 C17 123.6(7) . .
N4 C13 C14 128.4(7) . .
N4 C13 C11 109.9(6) . .
C14 C13 C11 121.7(7) . .
C15 C14 C13 115.1(7) . .
C15 C14 C16 123.4(7) . .
C13 C14 C16 121.5(8) . .
C14 C15 C9 123.6(7) . .
C12 C17 C18 109.6(6) . .
C19 C18 C17 111.7(8) . .
N3 C20 C21 112.8(4) . .
C22 C21 C26 119.1(6) . .
C22 C21 C20 120.5(6) . .
C26 C21 C20 120.3(6) . .
C21 C22 C23 120.4(6) . .
C22 C23 C24 121.2(6) . .
C25 C24 C23 117.5(6) . .
C25 C24 C27 123.3(6) . .
C23 C24 C27 119.0(6) . .
C24 C25 C26 121.2(6) . .
C21 C26 C25 120.6(6) . .
C28 C27 C32 116.4(6) . .
C28 C27 C24 124.5(6) . .
C32 C27 C24 119.1(6) . .
C27 C28 C29 120.6(6) . .
C27 C28 C33 124.9(6) . .
C29 C28 C33 114.4(6) . .
C28 C29 C30 119.4(6) . .
C31 C30 C29 121.0(7) . .
C30 C31 C32 119.5(6) . .
C31 C32 C27 123.1(6) . .
O2 C33 O1 122.9(7) . .
O2 C33 C28 121.0(8) . .
O1 C33 C28 115.9(7) . .
N6 C34 N5 109.5(7) . .
N6 C34 C42 125.8(7) . .
N5 C34 C42 124.7(7) . .
N5 C35 C36 129.7(8) . .
N5 C35 C40 110.4(8) . .
C36 C35 C40 119.9(8) . .
C37 C36 C35 118.5(8) . .
C36 C37 C38 121.2(8) . .
C39 C38 C37 119.3(8) . .
C40 C39 C38 117.0(8) . .
C39 C40 N6 132.4(9) . .
C39 C40 C35 124.1(9) . .
N6 C40 C35 103.4(7) . .
C43 C42 C48 119.3(7) . .
C43 C42 C34 122.0(6) . .
C48 C42 C34 118.6(7) . .
C44 C43 C42 118.5(6) . .
C43 C44 N7 134.3(7) . .
C43 C44 C46 121.6(7) . .
N7 C44 C46 104.1(7) . .
N8 C45 N7 108.9(7) . .
N8 C45 C50 126.8(9) . .
N7 C45 C50 124.3(9) . .
C47 C46 N8 129.5(8) . .
C47 C46 C44 121.8(8) . .
N8 C46 C44 108.7(7) . .
C46 C47 C48 117.3(7) . .
C46 C47 C49 121.6(9) . .
C48 C47 C49 121.0(8) . .
C47 C48 C42 121.5(7) . .
C51 C50 C45 115.4(7) . .
C50 C51 C52 115.2(9) . .
N7 C53 C54 114.4(5) . .
C59 C54 C55 118.1(6) . .
C59 C54 C53 119.6(6) . .
C55 C54 C53 122.3(6) . .
C56 C55 C54 119.7(5) . .
C57 C56 C55 121.5(6) . .
C56 C57 C58 118.3(6) . .
C56 C57 C60 122.5(6) . .
C58 C57 C60 119.2(5) . .
C59 C58 C57 120.6(6) . .
C54 C59 C58 121.8(6) . .
C61 C60 C65 116.1(6) . .
C61 C60 C57 125.6(5) . .
C65 C60 C57 118.2(6) . .
C62 C61 C60 120.7(6) . .
C62 C61 C66 115.9(6) . .
C60 C61 C66 123.3(6) . .
C63 C62 C61 121.8(6) . .
C64 C63 C62 118.4(7) . .
C63 C64 C65 121.0(6) . .
C64 C65 C60 121.9(6) . .
O4 C66 O3 124.6(6) . .
O4 C66 C61 121.8(7) . .
O3 C66 C61 113.5(7) . .
N10 C67 N9 112.2(8) . .
N10 C67 C75 125.2(8) . .
N9 C67 C75 122.5(8) . .
C73 C68 N9 113.4(9) . .
C73 C68 C69 118.1(10) . .
N9 C68 C69 128.4(10) . .
C70 C69 C68 120.9(9) . .
C69 C70 C71 118.9(10) . .
C72 C71 C70 121.0(10) . .
C71 C72 C73 118.2(9) . .
C68 C73 N10 104.1(9) . .
C68 C73 C72 122.8(10) . .
N10 C73 C72 133.1(10) . .
C81 C75 C76 118.2(8) . .
C81 C75 C67 120.9(8) . .
C76 C75 C67 120.8(8) . .
C77 C76 C75 116.9(8) . .
C76 C77 C79 124.6(10) . .
C76 C77 N11 130.5(10) . .
C79 C77 N11 104.8(8) . .
N12 C78 N11 110.9(8) . .
N12 C78 C83 124.7(13) . .
N11 C78 C83 124.4(12) . .
N12 C79 C77 110.4(9) . .
N12 C79 C80 129.2(10) . .
C77 C79 C80 120.4(10) . .
C81 C80 C79 114.9(8) . .
C81 C80 C82 125.4(9) . .
C79 C80 C82 119.6(10) . .
C80 C81 C75 125.0(8) . .
C78 C83 C84 117.9(8) . .
C85 C84 C83 114.1(11) . .
N11 C86 C87 113.2(6) . .
C88 C87 C92 118.5(6) . .
C88 C87 C86 124.6(7) . .
C92 C87 C86 116.8(7) . .
C89 C88 C87 121.2(6) . .
C88 C89 C90 120.7(6) . .
C91 C90 C89 116.6(7) . .
C91 C90 C93 120.1(7) . .
C89 C90 C93 123.1(6) . .
C92 C91 C90 123.3(7) . .
C91 C92 C87 119.8(7) . .
C98 C93 C94 118.6(7) . .
C98 C93 C90 120.1(7) . .
C94 C93 C90 121.3(6) . .
C95 C94 C93 118.9(6) . .
C95 C94 C99 117.9(7) . .
C93 C94 C99 123.2(6) . .
C94 C95 C96 119.4(7) . .
C97 C96 C95 120.2(7) . .
C98 C97 C96 118.8(8) . .
C93 C98 C97 124.1(7) . .
O5 C99 O6 125.5(6) . .
O5 C99 C94 123.1(6) . .
O6 C99 C94 111.5(6) . .
N13 C100 N14 109.8(6) . .
N13 C100 C108 124.0(7) . .
N14 C100 C108 126.2(6) . .
C106 C101 N13 108.5(6) . .
C106 C101 C102 119.7(7) . .
N13 C101 C102 131.7(7) . .
C103 C102 C101 118.9(7) . .
C102 C103 C104 120.0(8) . .
C103 C104 C105 121.2(8) . .
C106 C105 C104 117.6(7) . .
C101 C106 N14 106.9(6) . .
C101 C106 C105 122.8(7) . .
N14 C106 C105 130.4(8) . .
C109 C108 C114 122.4(6) . .
C109 C108 C100 116.5(6) . .
C114 C108 C100 121.0(7) . .
C110 C109 C108 114.8(7) . .
C109 C110 N15 130.1(8) . .
C109 C110 C112 125.0(8) . .
N15 C110 C112 104.8(8) . .
N16 C111 N15 113.9(8) . .
N16 C111 C116 118.5(11) . .
N15 C111 C116 127.6(11) . .
N16 C112 C113 130.2(9) . .
N16 C112 C110 110.2(8) . .
C113 C112 C110 119.6(8) . .
C114 C113 C112 115.7(7) . .
C114 C113 C115 121.3(8) . .
C112 C113 C115 122.9(8) . .
C113 C114 C108 122.4(7) . .
C111 C116 C117 107.5(7) . .
C116 C117 C118 104.5(11) . .
N15 C119 C120 114.0(6) . .
C121 C120 C125 116.1(10) . .
C121 C120 C119 126.8(9) . .
C125 C120 C119 117.0(10) . .
C120 C121 C122 120.0(9) . .
C123 C122 C121 128.6(12) . .
C122 C123 C124 114.2(12) . .
C122 C123 C126 123.5(12) . .
C124 C123 C126 121.4(11) . .
C123 C124 C125 123.9(12) . .
C120 C125 C124 116.9(11) . .
C127 C126 C131 120.0 . .
C127 C126 C123 123.8(6) . .
C131 C126 C123 116.2(6) . .
C128 C127 C126 120.0 . .
C128 C127 C132 118.2(6) . .
C126 C127 C132 121.6(6) . .
C127 C128 C129 120.0 . .
C130 C129 C128 120.0 . .
C131 C130 C129 120.0 . .
C130 C131 C126 120.0 . .
O7 C132 O8 125.0(9) . .
O7 C132 C127 115.8(11) . .
O8 C132 C127 118.9(9) . .

loop_
_geom_bond_atom_site_label_1
_geom_bond_atom_site_label_2
_geom_bond_distance
_geom_bond_site_symmetry_2
Cu1 O6 1.944(4) 4_565
Cu1 O3 1.951(4) .
Cu1 N13 1.987(5) .
Cu1 N1 2.007(5) .
Cu2 O8 1.964(5) 3_655
Cu2 O1 1.965(4) .
Cu2 N9 1.978(6) .
Cu2 N5 2.009(5) .
N1 C1 1.364(8) .
N1 C2 1.388(8) .
N2 C1 1.361(8) .
N2 C7 1.367(11) .
N2 C8 1.460(8) .
N3 C12 1.339(7) .
N3 C11 1.406(8) .
N3 C20 1.484(7) .
N4 C12 1.367(7) .
N4 C13 1.381(8) .
N5 C35 1.340(8) .
N5 C34 1.354(7) .
N6 C34 1.336(8) .
N6 C40 1.381(9) .
N6 C41 1.495(8) .
N7 C44 1.386(8) .
N7 C45 1.405(8) .
N7 C53 1.461(7) .
N8 C45 1.338(9) .
N8 C46 1.400(8) .
N9 C67 1.357(8) .
N9 C68 1.368(9) .
N10 C67 1.345(8) .
N10 C73 1.417(9) .
N10 C74 1.427(8) .
N11 C78 1.357(11) .
N11 C77 1.389(9) .
N11 C86 1.522(9) .
N12 C78 1.326(10) .
N12 C79 1.345(9) .
N13 C100 1.330(7) .
N13 C101 1.409(7) .
N14 C100 1.352(7) .
N14 C106 1.354(7) .
N14 C107 1.499(7) .
N15 C111 1.354(11) .
N15 C110 1.359(8) .
N15 C119 1.501(9) .
N16 C111 1.333(10) .
N16 C112 1.399(10) .
O1 C33 1.276(8) .
O2 C33 1.256(7) .
O3 C66 1.300(7) .
O4 C66 1.233(7) .
O5 C99 1.201(7) .
O6 C99 1.306(7) .
O6 Cu1 1.944(4) 3_655
O7 C132 1.226(10) .
O8 C132 1.269(11) .
O8 Cu2 1.964(5) 4_565
C1 C9 1.437(9) .
C2 C3 1.394(9) .
C2 C7 1.430(9) .
C3 C4 1.401(10) .
C4 C5 1.419(11) .
C5 C6 1.387(11) .
C6 C7 1.392(12) .
C9 C10 1.385(8) .
C9 C15 1.391(8) .
C10 C11 1.357(8) .
C11 C13 1.423(8) .
C12 C17 1.475(9) .
C13 C14 1.389(9) .
C14 C15 1.340(9) .
C14 C16 1.482(8) .
C17 C18 1.565(10) .
C18 C19 1.417(12) .
C20 C21 1.531(7) .
C21 C22 1.345(8) .
C21 C26 1.360(7) .
C22 C23 1.371(8) .
C23 C24 1.394(8) .
C24 C25 1.334(7) .
C24 C27 1.498(8) .
C25 C26 1.391(7) .
C27 C28 1.374(8) .
C27 C32 1.392(8) .
C28 C29 1.391(8) .
C28 C33 1.505(9) .
C29 C30 1.395(9) .
C30 C31 1.308(8) .
C31 C32 1.373(8) .
C34 C42 1.454(9) .
C35 C36 1.382(9) .
C35 C40 1.407(9) .
C36 C37 1.351(10) .
C37 C38 1.469(11) .
C38 C39 1.394(10) .
C39 C40 1.349(9) .
C42 C43 1.391(8) .
C42 C48 1.440(8) .
C43 C44 1.310(8) .
C44 C46 1.447(9) .
C45 C50 1.471(10) .
C46 C47 1.332(9) .
C47 C48 1.369(9) .
C47 C49 1.540(9) .
C50 C51 1.455(10) .
C51 C52 1.543(11) .
C53 C54 1.549(8) .
C54 C59 1.346(8) .
C54 C55 1.421(8) .
C55 C56 1.378(7) .
C56 C57 1.363(7) .
C57 C58 1.391(7) .
C57 C60 1.473(8) .
C58 C59 1.377(8) .
C60 C61 1.404(8) .
C60 C65 1.414(8) .
C61 C62 1.396(8) .
C61 C66 1.491(8) .
C62 C63 1.394(9) .
C63 C64 1.358(9) .
C64 C65 1.398(8) .
C67 C75 1.478(10) .
C68 C73 1.351(10) .
C68 C69 1.424(10) .
C69 C70 1.390(11) .
C70 C71 1.409(12) .
C71 C72 1.376(11) .
C72 C73 1.419(11) .
C75 C81 1.403(9) .
C75 C76 1.406(9) .
C76 C77 1.288(9) .
C77 C79 1.386(10) .
C78 C83 1.482(12) .
C79 C80 1.397(10) .
C80 C81 1.320(10) .
C80 C82 1.517(10) .
C83 C84 1.542(13) .
C84 C85 1.498(13) .
C86 C87 1.527(9) .
C87 C88 1.372(8) .
C87 C92 1.378(9) .
C88 C89 1.360(8) .
C89 C90 1.404(8) .
C90 C91 1.359(8) .
C90 C93 1.511(8) .
C91 C92 1.356(9) .
C93 C98 1.348(8) .
C93 C94 1.436(9) .
C94 C95 1.394(8) .
C94 C99 1.523(8) .
C95 C96 1.417(9) .
C96 C97 1.389(10) .
C97 C98 1.357(9) .
C100 C108 1.464(8) .
C101 C106 1.352(8) .
C101 C102 1.416(9) .
C102 C103 1.375(9) .
C103 C104 1.386(10) .
C104 C105 1.399(10) .
C105 C106 1.370(9) .
C108 C109 1.373(8) .
C108 C114 1.418(8) .
C109 C110 1.358(9) .
C110 C112 1.422(9) .
C111 C116 1.556(11) .
C112 C113 1.400(10) .
C113 C114 1.385(9) .
C113 C115 1.480(9) .
C116 C117 1.560(14) .
C117 C118 1.600(15) .
C119 C120 1.518(10) .
C120 C121 1.319(11) .
C120 C125 1.433(13) .
C121 C122 1.473(12) .
C122 C123 1.217(11) .
C123 C124 1.352(18) .
C123 C126 1.419(13) .
C124 C125 1.491(15) .
C126 C127 1.3900 .
C126 C131 1.3900 .
C127 C128 1.3900 .
C127 C132 1.494(9) .
C128 C129 1.3900 .
C129 C130 1.3900 .
C130 C131 1.3900 .
